data_2227514
loop_
_publ_author_name
'Ather, Abdul Qayyum'
'Tahir, M. Nawaz'
'Khan, Misbahul Ain'
'Athar, Muhammad Makshoof'
'Bueno, Eliana Aparecida Silicz'

_publ_section_title
;
 Ethyl
 5-amino-1-(6-chloropyridazin-3-yl)-1<i>H</i>-pyrazole-4-carboxylate
;
_journal_coeditor_code HB5619
_journal_issue 9
_journal_name_full 'Acta Crystallographica Section E'
_journal_page_first o2445
_journal_paper_doi 10.1107/S1600536810034240
_journal_volume 66
_journal_year 2010
_chemical_formula_iupac 'C10 H10 Cl N5 O2'
_chemical_formula_moiety 'C10 H10 Cl N5 O2'
_chemical_formula_sum 'C10 H10 Cl N5 O2'
_chemical_formula_weight 267.68
_chemical_name_systematic
;
Ethyl 5-amino-1-(6-chloropyridazin-3-yl)-1<i>H</i>-pyrazole-4-carboxylate
;
_space_group_IT_number 2
_symmetry_cell_setting triclinic
_symmetry_space_group_name_Hall '-P 1'
_symmetry_space_group_name_H-M 'P -1'
_atom_sites_solution_hydrogens geom
_atom_sites_solution_primary direct
_atom_sites_solution_secondary difmap
_audit_creation_method SHELXL-97
_cell_angle_alpha 77.734(2)
_cell_angle_beta 82.9280(10)
_cell_angle_gamma 86.722(2)
_cell_formula_units_Z 2
_cell_length_a 5.3618(3)
_cell_length_b 8.6168(4)
_cell_length_c 13.1585(7)
_cell_measurement_reflns_used 1721
_cell_measurement_temperature 296(2)
_cell_measurement_theta_max 25.24
_cell_measurement_theta_min 2.42
_cell_volume 589.24(5)
_computing_cell_refinement 'SAINT (Bruker, 2009)'
_computing_data_collection 'APEX2 (Bruker, 2009)'
_computing_data_reduction 'SAINT (Bruker, 2009)'
_computing_molecular_graphics 'ORTEP-3 (Farrugia, 1997) and PLATON (Spek, 2009)'
_computing_publication_material 'WinGX (Farrugia, 1999) and PLATON (Spek, 2009)'
_computing_structure_refinement 'SHELXL97 (Sheldrick, 2008)'
_computing_structure_solution 'SHELXS97 (Sheldrick, 2008)'
_diffrn_ambient_temperature 296(2)
_diffrn_detector_area_resol_mean 8.10
_diffrn_measured_fraction_theta_full 0.993
_diffrn_measured_fraction_theta_max 0.993
_diffrn_measurement_device_type 'Bruker Kappa APEXII CCD'
_diffrn_measurement_method \w
_diffrn_radiation_monochromator graphite
_diffrn_radiation_source 'fine-focus sealed tube'
_diffrn_radiation_type MoK\a
_diffrn_radiation_wavelength 0.71073
_diffrn_reflns_av_R_equivalents 0.0315
_diffrn_reflns_av_sigmaI/netI 0.0259
_diffrn_reflns_limit_h_max 6
_diffrn_reflns_limit_h_min -6
_diffrn_reflns_limit_k_max 10
_diffrn_reflns_limit_k_min -10
_diffrn_reflns_limit_l_max 15
_diffrn_reflns_limit_l_min -15
_diffrn_reflns_number 8832
_diffrn_reflns_theta_full 25.24
_diffrn_reflns_theta_max 25.24
_diffrn_reflns_theta_min 2.42
_diffrn_standards_number 0
_exptl_absorpt_coefficient_mu 0.327
_exptl_absorpt_correction_T_max 0.988
_exptl_absorpt_correction_T_min 0.982
_exptl_absorpt_correction_type multi-scan
_exptl_absorpt_process_details '(SADABS; Bruker, 2005)'
_exptl_crystal_colour 'light brown'
_exptl_crystal_density_diffrn 1.509
_exptl_crystal_density_method 'not measured'
_exptl_crystal_description plate
_exptl_crystal_F_000 276
_exptl_crystal_size_max 0.25
_exptl_crystal_size_mid 0.20
_exptl_crystal_size_min 0.08
_refine_diff_density_max 0.223
_refine_diff_density_min -0.159
_refine_ls_goodness_of_fit_ref 1.061
_refine_ls_hydrogen_treatment constr
_refine_ls_matrix_type full
_refine_ls_number_parameters 164
_refine_ls_number_reflns 2125
_refine_ls_number_restraints 0
_refine_ls_restrained_S_all 1.061
_refine_ls_R_factor_all 0.0453
_refine_ls_R_factor_gt 0.0352
_refine_ls_shift/su_max 0.001
_refine_ls_shift/su_mean 0.000
_refine_ls_structure_factor_coef Fsqd
_refine_ls_weighting_details 'calc w=1/[\s^2^(Fo^2^)+(0.0490P)^2^+0.1261P] where P=(Fo^2^+2Fc^2^)/3'
_refine_ls_weighting_scheme calc
_refine_ls_wR_factor_gt 0.0932
_refine_ls_wR_factor_ref 0.1011
_reflns_number_gt 1721
_reflns_number_total 2125
_reflns_threshold_expression I>2\s(I)
_cod_data_source_file hb5619.cif
_cod_data_source_block I
_cod_database_code 2227514
_cod_database_fobs_code 2227514

loop_
_symmetry_equiv_pos_site_id
_symmetry_equiv_pos_as_xyz
1 x,y,z
2 -x,-y,-z

loop_
_atom_site_aniso_label
_atom_site_aniso_U_11
_atom_site_aniso_U_22
_atom_site_aniso_U_33
_atom_site_aniso_U_12
_atom_site_aniso_U_13
_atom_site_aniso_U_23
Cl1 0.0694(3) 0.0765(4) 0.0499(3) 0.0052(3) 0.0126(2) -0.0098(3)
O1 0.0675(8) 0.0591(8) 0.0434(7) 0.0132(6) 0.0109(6) 0.0005(6)
O2 0.0691(9) 0.0651(9) 0.0483(8) 0.0172(7) -0.0037(7) 0.0029(6)
N1 0.0510(8) 0.0536(9) 0.0424(8) 0.0121(7) 0.0004(7) -0.0037(7)
N2 0.0530(9) 0.0583(10) 0.0457(9) 0.0122(7) 0.0024(7) -0.0064(8)
N3 0.0442(8) 0.0407(8) 0.0398(8) 0.0096(6) -0.0023(6) -0.0027(6)
N4 0.0469(8) 0.0485(8) 0.0486(9) 0.0168(7) -0.0014(7) -0.0022(7)
N5 0.0544(9) 0.0579(10) 0.0445(9) 0.0196(7) -0.0021(7) 0.0032(7)
C1 0.0422(9) 0.0420(9) 0.0395(9) 0.0041(7) -0.0040(7) -0.0085(7)
C2 0.0535(10) 0.0515(10) 0.0480(11) 0.0137(8) -0.0039(8) -0.0003(8)
C3 0.0608(11) 0.0570(11) 0.0428(10) 0.0081(9) -0.0026(9) 0.0026(9)
C4 0.0512(10) 0.0512(10) 0.0403(10) 0.0011(8) -0.0008(8) -0.0093(8)
C5 0.0472(9) 0.0500(10) 0.0479(10) 0.0106(8) 0.0013(8) -0.0064(8)
C6 0.0462(9) 0.0451(9) 0.0390(9) 0.0058(7) -0.0027(7) -0.0050(8)
C7 0.0441(9) 0.0404(9) 0.0400(9) 0.0047(7) -0.0058(7) -0.0050(7)
C8 0.0526(10) 0.0482(10) 0.0429(10) 0.0042(8) -0.0034(8) -0.0073(8)
C9 0.0894(15) 0.0670(13) 0.0492(12) 0.0089(11) 0.0189(11) 0.0010(10)
C10 0.0777(15) 0.0906(17) 0.0658(15) 0.0008(13) 0.0197(12) -0.0161(13)

loop_
_atom_site_type_symbol
_atom_site_label
_atom_site_fract_x
_atom_site_fract_y
_atom_site_fract_z
_atom_site_U_iso_or_equiv
_atom_site_thermal_displace_type
_atom_site_calc_flag
_atom_site_refinement_flags
_atom_site_occupancy
Cl Cl1 1.21255(10) 0.81971(7) -0.39777(4) 0.0677(2) Uani . . 1.000
O O1 0.0151(3) 0.69934(15) 0.27701(10) 0.0604(4) Uani . . 1.000
O O2 0.3413(3) 0.52161(16) 0.27988(10) 0.0640(5) Uani . . 1.000
N N1 0.8615(3) 0.69752(18) -0.12132(12) 0.0510(5) Uani . . 1.000
N N2 1.0286(3) 0.70752(18) -0.20741(12) 0.0542(5) Uani . . 1.000
N N3 0.4983(2) 0.78156(16) -0.03130(10) 0.0431(5) Uani . . 1.000
N N4 0.2872(3) 0.88448(17) -0.03037(12) 0.0502(5) Uani . . 1.000
N N5 0.6846(3) 0.56546(17) 0.08430(12) 0.0555(5) Uani . . 1.000
C C1 0.6639(3) 0.79680(19) -0.12305(13) 0.0415(5) Uani . . 1.000
C C2 0.6174(3) 0.9141(2) -0.21063(15) 0.0533(6) Uani . . 1.000
C C3 0.7854(3) 0.9223(2) -0.29680(15) 0.0561(6) Uani . . 1.000
C C4 0.9885(3) 0.8155(2) -0.29040(14) 0.0481(6) Uani . . 1.000
C C5 0.1714(3) 0.8415(2) 0.06357(14) 0.0500(6) Uani . . 1.000
C C6 0.2931(3) 0.7149(2) 0.12671(13) 0.0445(5) Uani . . 1.000
C C7 0.5052(3) 0.67718(19) 0.06360(13) 0.0422(5) Uani . . 1.000
C C8 0.2250(3) 0.6341(2) 0.23350(14) 0.0486(6) Uani . . 1.000
C C9 -0.0707(5) 0.6236(3) 0.38284(17) 0.0732(8) Uani . . 1.000
C C10 -0.2913(4) 0.7155(3) 0.42191(19) 0.0806(9) Uani . . 1.000
H H2 0.47768 0.98310 -0.20953 0.0639 Uiso . . 1.000
H H3 0.76539 0.99675 -0.35797 0.0673 Uiso . . 1.000
H H5 0.02210 0.89012 0.08673 0.0600 Uiso . . 1.000
H H5A 0.80622 0.55512 0.03686 0.0665 Uiso . . 1.000
H H5B 0.67887 0.50366 0.14512 0.0665 Uiso . . 1.000
H H9A 0.06306 0.61935 0.42685 0.0879 Uiso . . 1.000
H H9B -0.11731 0.51568 0.38514 0.0879 Uiso . . 1.000
H H10A -0.42248 0.71987 0.37778 0.1208 Uiso . . 1.000
H H10B -0.24295 0.82139 0.42099 0.1208 Uiso . . 1.000
H H10C -0.35108 0.66460 0.49222 0.1208 Uiso . . 1.000

loop_
_atom_type_symbol
_atom_type_description
_atom_type_scat_dispersion_real
_atom_type_scat_dispersion_imag
_atom_type_scat_source
C C 0.0033 0.0016 'International Tables Vol C Tables 4.2.6.8 and 6.1.1.4'
H H 0.0000 0.0000 'International Tables Vol C Tables 4.2.6.8 and 6.1.1.4'
N N 0.0061 0.0033 'International Tables Vol C Tables 4.2.6.8 and 6.1.1.4'
O O 0.0106 0.0060 'International Tables Vol C Tables 4.2.6.8 and 6.1.1.4'
Cl Cl 0.1484 0.1585 'International Tables Vol C Tables 4.2.6.8 and 6.1.1.4'

loop_
_geom_angle_atom_site_label_1
_geom_angle_atom_site_label_2
_geom_angle_atom_site_label_3
_geom_angle_site_symmetry_1
_geom_angle_site_symmetry_2
_geom_angle_site_symmetry_3
_geom_angle
_geom_angle_publ_flag
C8 O1 C9 . . . 115.59(16) no
N2 N1 C1 . . . 119.35(15) no
N1 N2 C4 . . . 118.42(16) no
N4 N3 C1 . . . 118.30(13) no
N4 N3 C7 . . . 111.47(12) no
C1 N3 C7 . . . 130.23(13) no
N3 N4 C5 . . . 104.02(14) no
H5A N5 H5B . . . 120.00 no
C7 N5 H5A . . . 120.00 no
C7 N5 H5B . . . 120.00 no
N1 C1 N3 . . . 116.76(15) no
N1 C1 C2 . . . 123.38(16) no
N3 C1 C2 . . . 119.86(15) no
C1 C2 C3 . . . 116.75(16) no
C2 C3 C4 . . . 117.32(17) no
N2 C4 C3 . . . 124.78(17) no
Cl1 C4 C3 . . . 119.87(14) no
Cl1 C4 N2 . . . 115.35(13) no
N4 C5 C6 . . . 113.70(15) no
C5 C6 C7 . . . 105.11(15) no
C5 C6 C8 . . . 130.39(16) no
C7 C6 C8 . . . 124.51(15) no
N5 C7 C6 . . . 130.09(16) no
N3 C7 N5 . . . 124.20(15) no
N3 C7 C6 . . . 105.71(14) no
O1 C8 O2 . . . 123.39(16) no
O1 C8 C6 . . . 111.74(15) no
O2 C8 C6 . . . 124.87(16) no
O1 C9 C10 . . . 109.1(2) no
C1 C2 H2 . . . 122.00 no
C3 C2 H2 . . . 122.00 no
C2 C3 H3 . . . 121.00 no
C4 C3 H3 . . . 121.00 no
N4 C5 H5 . . . 123.00 no
C6 C5 H5 . . . 123.00 no
O1 C9 H9A . . . 110.00 no
O1 C9 H9B . . . 110.00 no
C10 C9 H9A . . . 110.00 no
C10 C9 H9B . . . 110.00 no
H9A C9 H9B . . . 108.00 no
C9 C10 H10A . . . 109.00 no
C9 C10 H10B . . . 109.00 no
C9 C10 H10C . . . 109.00 no
H10A C10 H10B . . . 109.00 no
H10A C10 H10C . . . 109.00 no
H10B C10 H10C . . . 109.00 no

loop_
_geom_bond_atom_site_label_1
_geom_bond_atom_site_label_2
_geom_bond_site_symmetry_1
_geom_bond_site_symmetry_2
_geom_bond_distance
_geom_bond_publ_flag
Cl1 C4 . . 1.7337(18) no
O1 C8 . . 1.348(2) no
O1 C9 . . 1.438(3) no
O2 C8 . . 1.214(2) no
N1 N2 . . 1.346(2) no
N1 C1 . . 1.323(2) no
N2 C4 . . 1.307(2) no
N3 N4 . . 1.398(2) no
N3 C1 . . 1.395(2) no
N3 C7 . . 1.378(2) no
N4 C5 . . 1.301(2) no
N5 C7 . . 1.332(2) no
N5 H5A . . 0.8600 no
N5 H5B . . 0.8600 no
C1 C2 . . 1.400(2) no
C2 C3 . . 1.351(3) no
C3 C4 . . 1.384(2) no
C5 C6 . . 1.405(2) no
C6 C7 . . 1.389(2) no
C6 C8 . . 1.442(2) no
C9 C10 . . 1.486(4) no
C2 H2 . . 0.9300 no
C3 H3 . . 0.9300 no
C5 H5 . . 0.9300 no
C9 H9A . . 0.9700 no
C9 H9B . . 0.9700 no
C10 H10A . . 0.9600 no
C10 H10B . . 0.9600 no
C10 H10C . . 0.9600 no

loop_
_geom_hbond_atom_site_label_D
_geom_hbond_atom_site_label_H
_geom_hbond_atom_site_label_A
_geom_hbond_site_symmetry_A
_geom_hbond_distance_DH
_geom_hbond_distance_HA
_geom_hbond_distance_DA
_geom_hbond_angle_DHA
_geom_hbond_publ_flag
N5 H5A N1 . 0.86 2.17 2.775(2) 127 yes
N5 H5B O2 . 0.86 2.40 2.942(2) 122 yes
N5 H5B N2 2_765 0.86 2.41 3.017(2) 128 yes
C5 H5 N4 2_575 0.93 2.53 3.313(2) 142 yes

loop_
_geom_torsion_atom_site_label_1
_geom_torsion_atom_site_label_2
_geom_torsion_atom_site_label_3
_geom_torsion_atom_site_label_4
_geom_torsion_site_symmetry_1
_geom_torsion_site_symmetry_2
_geom_torsion_site_symmetry_3
_geom_torsion_site_symmetry_4
_geom_torsion
_geom_torsion_publ_flag
C9 O1 C8 O2 . . . . -2.0(3) no
C9 O1 C8 C6 . . . . 178.45(17) no
C8 O1 C9 C10 . . . . 176.03(17) no
C1 N1 N2 C4 . . . . -0.3(2) no
N2 N1 C1 N3 . . . . -179.52(15) no
N2 N1 C1 C2 . . . . -0.1(3) no
N1 N2 C4 Cl1 . . . . -179.85(13) no
N1 N2 C4 C3 . . . . 0.2(3) no
C1 N3 N4 C5 . . . . 179.72(14) no
C7 N3 N4 C5 . . . . 0.00(18) no
N4 N3 C1 N1 . . . . -179.93(15) no
N4 N3 C1 C2 . . . . 0.6(2) no
C7 N3 C1 N1 . . . . -0.3(3) no
C7 N3 C1 C2 . . . . -179.69(16) no
N4 N3 C7 N5 . . . . 179.53(15) no
N4 N3 C7 C6 . . . . -0.13(18) no
C1 N3 C7 N5 . . . . -0.2(3) no
C1 N3 C7 C6 . . . . -179.82(16) no
N3 N4 C5 C6 . . . . 0.2(2) no
N1 C1 C2 C3 . . . . 0.6(3) no
N3 C1 C2 C3 . . . . 179.95(16) no
C1 C2 C3 C4 . . . . -0.6(2) no
C2 C3 C4 Cl1 . . . . -179.69(14) no
C2 C3 C4 N2 . . . . 0.2(3) no
N4 C5 C6 C7 . . . . -0.2(2) no
N4 C5 C6 C8 . . . . -179.72(17) no
C5 C6 C7 N3 . . . . 0.21(18) no
C5 C6 C7 N5 . . . . -179.42(18) no
C8 C6 C7 N3 . . . . 179.73(16) no
C8 C6 C7 N5 . . . . 0.1(3) no
C5 C6 C8 O1 . . . . -2.9(3) no
C5 C6 C8 O2 . . . . 177.57(18) no
C7 C6 C8 O1 . . . . 177.73(16) no
C7 C6 C8 O2 . . . . -1.8(3) no

loop_
_cod_related_entry_id
_cod_related_entry_database
_cod_related_entry_code
1 ChemSpider 4912347
